data_4031730
loop_
_publ_author_name
'Wang, Guangxia'
'Ma, Lishuang'
'Xiang, Junfeng'
'Wang, Ying'
'Chen, Xuebo'
'Che, Yanke'
'Jiang, Hua'

_publ_section_title
;
 2,6-Pyridodicarboxamide-Bridged Triptycene Molecular Transmission
 Devices: Converting Rotation to Rocking Vibration.
;
_journal_issue 22
_journal_name_full 'The Journal of organic chemistry'
_journal_page_first 11302
_journal_page_last 11312
_journal_paper_doi 10.1021/acs.joc.5b01778
_journal_volume 80
_journal_year 2015
_chemical_formula_moiety 'C59 H55 N3 O2'
_chemical_formula_sum 'C59 H55 N3 O2'
_chemical_formula_weight 838.06
_chemical_name_systematic
;
 ?
;
_space_group_crystal_system monoclinic
_space_group_IT_number 14
_space_group_name_Hall '-P 2yn'
_space_group_name_H-M_alt 'P 1 21/n 1'
_symmetry_space_group_name_Hall '-P 2yn'
_symmetry_space_group_name_H-M 'P 1 21/n 1'
_atom_sites_solution_hydrogens geom
_audit_creation_date 2015-07-23
_audit_creation_method
;
Olex2 1.2
(compiled 2015.01.26 svn.r3150 for OlexSys, GUI svn.r4998)
;
_cell_angle_alpha 90
_cell_angle_beta 114.06(3)
_cell_angle_gamma 90
_cell_formula_units_Z 4
_cell_length_a 16.930(3)
_cell_length_b 16.114(3)
_cell_length_c 20.594(4)
_cell_measurement_reflns_used 12741
_cell_measurement_temperature 173.1500
_cell_measurement_theta_max 26.0095
_cell_measurement_theta_min 1.6643
_cell_volume 5130(2)
_computing_cell_refinement 'CrystalClear (Rigaku Inc., 2007)'
_computing_data_collection 'CrystalClear (Rigaku Inc., 2007)'
_computing_data_reduction 'CrystalClear (Rigaku Inc., 2007)'
_computing_molecular_graphics 'Olex2 (Dolomanov et al., 2009)'
_computing_publication_material 'CIFTAB (Sheldrick, 2013)'
_computing_structure_refinement 'SHELXL (Sheldrick, 2014)'
_computing_structure_solution
;
'SHELXT (Sheldrick, 2014)'
;
_diffrn_ambient_temperature 173.1500
_diffrn_detector_area_resol_mean 28.5714
_diffrn_measured_fraction_theta_full 0.997
_diffrn_measured_fraction_theta_max 0.997
_diffrn_measurement_details
;
scan:
    Number of images: 330
               Slice: -110.0000 - 55.0000
         Image width: 0.5000
            Exp time: 20.0000
       Rotation axis: Omega
               Omega: 0.0000
                 Chi: 45.0000
                 Phi: 180.0000
                 XTD: 44.9143
              2theta: -19.9901
scan:
    Number of images: 240
               Slice: -110.0000 - 10.0000
         Image width: 0.5000
            Exp time: 20.0000
       Rotation axis: Omega
               Omega: 0.0000
                 Chi: 45.0000
                 Phi: 90.0000
                 XTD: 44.9143
              2theta: -19.9901
;
_diffrn_measurement_device
;
Saturn724+ (2x2 bin mode)
;
_diffrn_measurement_device_details
;
AFC10: Fixed Chi 2 circle
;
_diffrn_measurement_device_type 'Saturn724+ CCD'
_diffrn_measurement_method '\w scans at fixed \c = 45\%'
_diffrn_orient_matrix_type d*Trek
_diffrn_orient_matrix_UB_11 0.0559
_diffrn_orient_matrix_UB_12 0.0324
_diffrn_orient_matrix_UB_13 -0.0022
_diffrn_orient_matrix_UB_21 0.0173
_diffrn_orient_matrix_UB_22 -0.0263
_diffrn_orient_matrix_UB_23 0.0535
_diffrn_orient_matrix_UB_31 0.0390
_diffrn_orient_matrix_UB_32 -0.0258
_diffrn_orient_matrix_UB_33 -0.0253
_diffrn_radiation_detector CCD
_diffrn_radiation_monochromator 'Graphite Monochromator'
_diffrn_radiation_type MoK\a
_diffrn_radiation_wavelength 0.71073
_diffrn_reflns_av_R_equivalents 0.0702
_diffrn_reflns_av_unetI/netI 0.0741
_diffrn_reflns_laue_measured_fraction_full 0.997
_diffrn_reflns_laue_measured_fraction_max 0.997
_diffrn_reflns_limit_h_max 20
_diffrn_reflns_limit_h_min -19
_diffrn_reflns_limit_k_max 19
_diffrn_reflns_limit_k_min -19
_diffrn_reflns_limit_l_max 15
_diffrn_reflns_limit_l_min -24
_diffrn_reflns_number 28054
_diffrn_reflns_point_group_measured_fraction_full 0.997
_diffrn_reflns_point_group_measured_fraction_max 0.997
_diffrn_reflns_theta_full 25.242
_diffrn_reflns_theta_max 25.500
_diffrn_reflns_theta_min 1.828
_diffrn_source 'Sealed Tube'
_diffrn_source_current 30.0000
_diffrn_source_power 1.5000
_diffrn_source_voltage 50.0000
_exptl_absorpt_coefficient_mu 0.065
_exptl_absorpt_correction_T_max 1.0000
_exptl_absorpt_correction_T_min 0.52069
_exptl_absorpt_correction_type multi-scan
_exptl_absorpt_process_details 'CrystalClear (Rigaku Inc., 2007)'
_exptl_crystal_colour Colorless
_exptl_crystal_density_diffrn 1.085
_exptl_crystal_description block
_exptl_crystal_F_000 1784
_exptl_crystal_size_max 0.451
_exptl_crystal_size_mid 0.215
_exptl_crystal_size_min 0.122
_refine_diff_density_max 0.505
_refine_diff_density_min -0.375
_refine_diff_density_rms 0.090
_refine_ls_extinction_method none
_refine_ls_goodness_of_fit_ref 1.863
_refine_ls_hydrogen_treatment constr
_refine_ls_matrix_type full
_refine_ls_number_parameters 589
_refine_ls_number_reflns 9523
_refine_ls_number_restraints 1
_refine_ls_restrained_S_all 1.863
_refine_ls_R_factor_all 0.1467
_refine_ls_R_factor_gt 0.1194
_refine_ls_shift/su_max 0.001
_refine_ls_shift/su_mean 0.000
_refine_ls_structure_factor_coef Fsqd
_refine_ls_weighting_details 'w=1/[\s^2^(Fo^2^)+(0.1000P)^2^] where P=(Fo^2^+2Fc^2^)/3'
_refine_ls_weighting_scheme calc
_refine_ls_wR_factor_gt 0.3010
_refine_ls_wR_factor_ref 0.3404
_reflns_Friedel_coverage 0.000
_reflns_number_gt 7241
_reflns_number_total 9523
_reflns_threshold_expression 'I > 2\s(I)'
_cod_data_source_file jo5b01778_si_003.cif
_cod_data_source_block sa3038_sq
_cod_depositor_comments 'Adding full bibliography for 4031729--4031733.cif.'
_cod_database_code 4031730
_shelxl_version_number 2013-4
_shelx_space_group_comment
;
The symmetry employed for this shelxl refinement is uniquely defined
by the following loop, which should always be used as a source of
symmetry information in preference to the above space-group names.
They are only intended as comments.
;
_shelx_estimated_absorpt_t_max 0.992
_shelx_estimated_absorpt_t_min 0.971
_diffrn_number_total 10470
_olex2_refinement_description
;
1. Fixed Uiso
 At 1.2 times of:
  All C(H) groups, All N(H) groups
 At 1.5 times of:
  All C(H,H,H) groups
2. Rigid bond restraints
 C22, C23
 with sigma for 1-2 distances of 0.01 and sigma for 1-3 distances of 0.01
3.a Ternary CH refined with riding coordinates:
 C13(H13), C39(H39)
3.b Aromatic/amide H refined with riding coordinates:
 N1(H1), N2(H2), C1(H1A), C2(H2A), C3(H3), C14(H14), C17(H17), C20(H20),
 C21(H21), C28(H28), C29(H29), C40(H40), C41(H41), C48(H48), C49(H49), C54(H54),
  C55(H55)
3.c Idealised Me refined as rotating group:
 C18(H18A,H18B,H18C), C19(H19A,H19B,H19C), C24(H24A,H24B,H24C), C25(H25A,H25B,
 H25C), C32(H32A,H32B,H32C), C33(H33A,H33B,H33C), C44(H44A,H44B,H44C), C45(H45A,
 H45B,H45C), C52(H52A,H52B,H52C), C53(H53A,H53B,H53C), C58(H58A,H58B,H58C),
 C59(H59A,H59B,H59C)
;
_olex2_submission_special_instructions 'No special instructions were received'

loop_
_space_group_symop_operation_xyz
'x, y, z'
'-x+1/2, y+1/2, -z+1/2'
'-x, -y, -z'
'x-1/2, -y-1/2, z-1/2'

loop_
_atom_site_label
_atom_site_type_symbol
_atom_site_fract_x
_atom_site_fract_y
_atom_site_fract_z
_atom_site_U_iso_or_equiv
_atom_site_adp_type
_atom_site_occupancy
_atom_site_site_symmetry_order
_atom_site_calc_flag
_atom_site_refinement_flags_posn
_atom_site_refinement_flags_adp
O1 O 0.7959(2) 0.2980(2) 0.94577(16) 0.0651(10) Uani 1 1 d . .
O2 O 0.4031(2) 0.22311(17) 0.97283(15) 0.0553(8) Uani 1 1 d . .
N1 N 0.7668(3) 0.3224(2) 1.04286(17) 0.0516(10) Uani 1 1 d . .
H1 H 0.7261 0.3157 1.0586 0.062 Uiso 1 1 calc R .
N2 N 0.5367(2) 0.2030(2) 1.06181(17) 0.0450(9) Uani 1 1 d . .
H2 H 0.5904 0.1908 1.0691 0.054 Uiso 1 1 calc R .
N3 N 0.6112(3) 0.25734(19) 0.97792(18) 0.0500(10) Uani 1 1 d . .
C1 C 0.5282(4) 0.2485(3) 0.8312(2) 0.0628(14) Uani 1 1 d . .
H1A H 0.5003 0.2460 0.7808 0.075 Uiso 1 1 calc R .
C2 C 0.6142(4) 0.2668(3) 0.8649(2) 0.0590(14) Uani 1 1 d . .
H2A H 0.6470 0.2761 0.8376 0.071 Uiso 1 1 calc R .
C3 C 0.4824(4) 0.2335(3) 0.8731(2) 0.0595(13) Uani 1 1 d . .
H3 H 0.4224 0.2209 0.8518 0.071 Uiso 1 1 calc R .
C4 C 0.6541(4) 0.2720(2) 0.9377(2) 0.0532(12) Uani 1 1 d . .
C5 C 0.5263(4) 0.2374(2) 0.9470(2) 0.0521(12) Uani 1 1 d . .
C6 C 0.7473(4) 0.2978(3) 0.9765(2) 0.0542(12) Uani 1 1 d . .
C7 C 0.4827(3) 0.2205(2) 0.9951(2) 0.0503(11) Uani 1 1 d . .
C8 C 0.8472(3) 0.3591(2) 1.0925(2) 0.0487(11) Uani 1 1 d . .
C9 C 0.8735(3) 0.4390(2) 1.0653(2) 0.0442(10) Uani 1 1 d . .
C10 C 0.9260(4) 0.3007(3) 1.1136(2) 0.0586(14) Uani 1 1 d . .
C11 C 0.9496(3) 0.4733(3) 1.1137(2) 0.0443(10) Uani 1 1 d . .
C12 C 1.0016(3) 0.3376(3) 1.1623(2) 0.0571(13) Uani 1 1 d . .
C13 C 0.9893(3) 0.4257(3) 1.1832(2) 0.0481(10) Uani 1 1 d . .
H13 H 1.0440 0.4512 1.2180 0.058 Uiso 1 1 calc R .
C14 C 0.9824(3) 0.5443(3) 1.0953(2) 0.0458(10) Uani 1 1 d . .
H14 H 1.0361 0.5665 1.1276 0.055 Uiso 1 1 calc R .
C15 C 0.9384(3) 0.5831(2) 1.0306(2) 0.0466(10) Uani 1 1 d . .
C16 C 0.8615(3) 0.5486(3) 0.9817(2) 0.0569(12) Uani 1 1 d . .
C17 C 0.8280(3) 0.4776(3) 1.0000(2) 0.0472(10) Uani 1 1 d . .
H17 H 0.7742 0.4555 0.9679 0.057 Uiso 1 1 calc R .
C18 C 0.9786(3) 0.6591(3) 1.0132(3) 0.0617(13) Uani 1 1 d . .
H18A H 0.9451 0.7084 1.0138 0.093 Uiso 1 1 calc GR .
H18B H 0.9785 0.6527 0.9658 0.093 Uiso 1 1 calc GR .
H18C H 1.0382 0.6653 1.0485 0.093 Uiso 1 1 calc GR .
C19 C 0.8136(4) 0.5850(4) 0.9085(3) 0.091(2) Uani 1 1 d . .
H19A H 0.8347 0.5596 0.8753 0.137 Uiso 1 1 calc GR .
H19B H 0.8235 0.6451 0.9102 0.137 Uiso 1 1 calc GR .
H19C H 0.7516 0.5741 0.8923 0.137 Uiso 1 1 calc GR .
C20 C 1.0797(4) 0.2953(4) 1.1844(3) 0.0750(17) Uani 1 1 d . .
H20 H 1.1306 0.3220 1.2169 0.090 Uiso 1 1 calc R .
C21 C 0.9279(4) 0.2208(3) 1.0911(3) 0.0679(16) Uani 1 1 d . .
H21 H 0.8761 0.1935 1.0612 0.081 Uiso 1 1 calc R .
C22 C 1.0865(5) 0.2187(5) 1.1621(4) 0.095(2) Uani 1 1 d . U
C23 C 1.0094(6) 0.1794(4) 1.1136(4) 0.093(2) Uani 1 1 d . U
C24 C 1.1726(5) 0.1759(5) 1.1850(4) 0.131(3) Uani 1 1 d . .
H24A H 1.2188 0.2147 1.2123 0.196 Uiso 1 1 calc GR .
H24B H 1.1809 0.1572 1.1430 0.196 Uiso 1 1 calc GR .
H24C H 1.1741 0.1279 1.2148 0.196 Uiso 1 1 calc GR .
C25 C 1.0061(6) 0.0916(4) 1.0821(4) 0.133(4) Uani 1 1 d . .
H25A H 1.0238 0.0505 1.1204 0.199 Uiso 1 1 calc GR .
H25B H 1.0454 0.0891 1.0580 0.199 Uiso 1 1 calc GR .
H25C H 0.9470 0.0797 1.0478 0.199 Uiso 1 1 calc GR .
C26 C 0.8416(3) 0.3827(2) 1.1622(2) 0.0462(10) Uani 1 1 d . .
C27 C 0.9189(3) 0.4197(2) 1.2113(2) 0.0443(10) Uani 1 1 d . .
C28 C 0.7745(3) 0.3705(2) 1.1827(2) 0.0443(10) Uani 1 1 d . .
H28 H 0.7229 0.3450 1.1502 0.053 Uiso 1 1 calc R .
C29 C 0.9245(3) 0.4457(2) 1.2765(2) 0.0450(10) Uani 1 1 d . .
H29 H 0.9758 0.4723 1.3083 0.054 Uiso 1 1 calc R .
C30 C 0.7797(3) 0.3944(2) 1.2496(2) 0.0434(10) Uani 1 1 d . .
C31 C 0.8564(3) 0.4339(2) 1.2972(2) 0.0428(10) Uani 1 1 d . .
C32 C 0.7082(3) 0.3757(3) 1.2715(2) 0.0491(11) Uani 1 1 d . .
H32A H 0.6996 0.4229 1.2978 0.074 Uiso 1 1 calc GR .
H32B H 0.7228 0.3263 1.3019 0.074 Uiso 1 1 calc GR .
H32C H 0.6548 0.3654 1.2291 0.074 Uiso 1 1 calc GR .
C33 C 0.8666(3) 0.4602(2) 1.3707(2) 0.0462(10) Uani 1 1 d . .
H33A H 0.9199 0.4926 1.3934 0.069 Uiso 1 1 calc GR .
H33B H 0.8696 0.4108 1.3994 0.069 Uiso 1 1 calc GR .
H33C H 0.8169 0.4941 1.3669 0.069 Uiso 1 1 calc GR .
C34 C 0.5161(3) 0.2019(2) 1.1234(2) 0.0424(10) Uani 1 1 d . .
C35 C 0.5959(3) 0.1795(2) 1.19198(19) 0.0395(9) Uani 1 1 d . .
C36 C 0.4863(3) 0.2875(2) 1.1395(2) 0.0409(9) Uani 1 1 d . .
C37 C 0.5784(3) 0.1802(2) 1.2530(2) 0.0433(10) Uani 1 1 d . .
C38 C 0.4705(3) 0.2877(2) 1.2006(2) 0.0454(10) Uani 1 1 d . .
C39 C 0.4861(3) 0.2049(3) 1.2384(2) 0.0465(10) Uani 1 1 d . .
H39 H 0.4741 0.2057 1.2822 0.056 Uiso 1 1 calc R .
C40 C 0.6766(3) 0.1574(2) 1.1972(2) 0.0440(10) Uani 1 1 d . .
H40 H 0.6887 0.1595 1.1561 0.053 Uiso 1 1 calc R .
C41 C 0.6415(3) 0.1553(2) 1.3182(2) 0.0465(10) Uani 1 1 d . .
H41 H 0.6295 0.1552 1.3594 0.056 Uiso 1 1 calc R .
C42 C 0.7420(3) 0.1316(2) 1.2624(2) 0.0491(11) Uani 1 1 d . .
C43 C 0.7224(3) 0.1303(2) 1.3226(2) 0.0474(11) Uani 1 1 d . .
C44 C 0.8272(3) 0.1057(3) 1.2662(3) 0.0617(13) Uani 1 1 d . .
H44A H 0.8365 0.0469 1.2792 0.093 Uiso 1 1 calc GR .
H44B H 0.8725 0.1389 1.3020 0.093 Uiso 1 1 calc GR .
H44C H 0.8292 0.1140 1.2197 0.093 Uiso 1 1 calc GR .
C45 C 0.7900(3) 0.0992(3) 1.3936(2) 0.0612(13) Uani 1 1 d . .
H45A H 0.8427 0.1326 1.4073 0.092 Uiso 1 1 calc GR .
H45B H 0.8035 0.0409 1.3889 0.092 Uiso 1 1 calc GR .
H45C H 0.7672 0.1040 1.4302 0.092 Uiso 1 1 calc GR .
C46 C 0.4479(3) 0.1382(2) 1.12267(19) 0.0409(9) Uani 1 1 d . .
C47 C 0.4296(3) 0.1418(2) 1.1821(2) 0.0452(10) Uani 1 1 d . .
C48 C 0.4098(3) 0.0783(2) 1.0721(2) 0.0446(10) Uani 1 1 d . .
H48 H 0.4234 0.0752 1.0318 0.054 Uiso 1 1 calc R .
C49 C 0.3708(3) 0.0871(3) 1.1903(2) 0.0481(10) Uani 1 1 d . .
H49 H 0.3574 0.0902 1.2308 0.058 Uiso 1 1 calc R .
C50 C 0.3508(3) 0.0215(2) 1.0792(2) 0.0465(10) Uani 1 1 d . .
C51 C 0.3312(3) 0.0268(3) 1.1369(3) 0.0524(11) Uani 1 1 d . .
C52 C 0.3116(4) -0.0439(3) 1.0224(3) 0.0668(14) Uani 1 1 d . .
H52A H 0.3215 -0.0990 1.0445 0.100 Uiso 1 1 calc GR .
H52B H 0.3386 -0.0411 0.9885 0.100 Uiso 1 1 calc GR .
H52C H 0.2493 -0.0341 0.9974 0.100 Uiso 1 1 calc GR .
C53 C 0.2675(3) -0.0324(3) 1.1489(3) 0.0680(14) Uani 1 1 d . .
H53A H 0.2642 -0.0191 1.1941 0.102 Uiso 1 1 calc GR .
H53B H 0.2876 -0.0897 1.1503 0.102 Uiso 1 1 calc GR .
H53C H 0.2102 -0.0264 1.1100 0.102 Uiso 1 1 calc GR .
C54 C 0.4806(3) 0.3602(2) 1.1016(2) 0.0468(10) Uani 1 1 d . .
H54 H 0.4939 0.3596 1.0611 0.056 Uiso 1 1 calc R .
C55 C 0.4461(3) 0.3621(3) 1.2209(2) 0.0586(13) Uani 1 1 d . .
H55 H 0.4334 0.3629 1.2618 0.070 Uiso 1 1 calc R .
C56 C 0.4551(3) 0.4347(3) 1.1230(2) 0.0512(11) Uani 1 1 d . .
C57 C 0.4394(3) 0.4354(3) 1.1837(2) 0.0523(11) Uani 1 1 d . .
C58 C 0.4465(4) 0.5120(3) 1.0799(3) 0.0657(14) Uani 1 1 d . .
H58A H 0.4645 0.5004 1.0412 0.099 Uiso 1 1 calc GR .
H58B H 0.4833 0.5558 1.1105 0.099 Uiso 1 1 calc GR .
H58C H 0.3861 0.5305 1.0599 0.099 Uiso 1 1 calc GR .
C59 C 0.4147(4) 0.5146(3) 1.2108(3) 0.0741(16) Uani 1 1 d . .
H59A H 0.3890 0.5006 1.2443 0.111 Uiso 1 1 calc GR .
H59B H 0.3727 0.5456 1.1706 0.111 Uiso 1 1 calc GR .
H59C H 0.4664 0.5487 1.2349 0.111 Uiso 1 1 calc GR .

loop_
_atom_site_aniso_label
_atom_site_aniso_U_11
_atom_site_aniso_U_22
_atom_site_aniso_U_33
_atom_site_aniso_U_23
_atom_site_aniso_U_13
_atom_site_aniso_U_12
O1 0.087(3) 0.069(2) 0.0429(18) -0.0125(16) 0.0306(18) -0.0112(19)
O2 0.070(2) 0.0412(15) 0.0412(17) 0.0033(13) 0.0094(16) 0.0027(16)
N1 0.079(3) 0.0417(18) 0.0341(18) -0.0067(16) 0.0229(19) -0.0017(19)
N2 0.059(2) 0.0436(18) 0.0331(18) -0.0007(15) 0.0191(17) 0.0089(17)
N3 0.075(3) 0.0304(16) 0.0385(19) -0.0059(15) 0.0168(19) -0.0002(18)
C1 0.102(4) 0.044(2) 0.036(2) -0.003(2) 0.021(3) -0.020(3)
C2 0.099(4) 0.040(2) 0.040(2) -0.0011(19) 0.030(3) -0.019(3)
C3 0.082(4) 0.042(2) 0.041(2) -0.004(2) 0.012(2) -0.011(2)
C4 0.095(4) 0.0306(19) 0.039(2) -0.0041(18) 0.032(3) -0.006(2)
C5 0.085(4) 0.0251(17) 0.040(2) -0.0038(17) 0.020(2) -0.002(2)
C6 0.083(4) 0.041(2) 0.037(2) -0.0032(19) 0.023(2) -0.007(2)
C7 0.064(3) 0.034(2) 0.043(2) -0.0029(18) 0.012(2) -0.001(2)
C8 0.061(3) 0.041(2) 0.037(2) -0.0021(18) 0.013(2) 0.003(2)
C9 0.060(3) 0.041(2) 0.036(2) -0.0001(18) 0.024(2) 0.006(2)
C10 0.102(4) 0.047(2) 0.038(2) 0.012(2) 0.041(3) 0.025(3)
C11 0.050(2) 0.052(2) 0.032(2) -0.0048(18) 0.0185(19) 0.004(2)
C12 0.073(3) 0.065(3) 0.036(2) 0.008(2) 0.025(2) 0.026(3)
C13 0.050(3) 0.065(3) 0.034(2) -0.002(2) 0.021(2) 0.009(2)
C14 0.049(2) 0.051(2) 0.044(2) -0.014(2) 0.025(2) 0.001(2)
C15 0.060(3) 0.043(2) 0.039(2) -0.0004(19) 0.022(2) 0.007(2)
C16 0.073(3) 0.041(2) 0.048(3) 0.009(2) 0.017(2) 0.004(2)
C17 0.041(2) 0.048(2) 0.044(2) 0.001(2) 0.0082(19) 0.000(2)
C18 0.059(3) 0.057(3) 0.072(3) -0.001(2) 0.029(3) 0.002(2)
C19 0.100(5) 0.072(3) 0.075(4) 0.037(3) 0.007(3) -0.008(3)
C20 0.098(4) 0.091(4) 0.051(3) 0.030(3) 0.046(3) 0.048(3)
C21 0.122(5) 0.049(3) 0.047(3) 0.011(2) 0.050(3) 0.021(3)
C22 0.135(6) 0.102(5) 0.078(4) 0.043(4) 0.074(4) 0.068(4)
C23 0.171(7) 0.060(3) 0.087(4) 0.047(3) 0.094(4) 0.067(4)
C24 0.142(7) 0.140(6) 0.163(7) 0.093(6) 0.115(6) 0.108(6)
C25 0.269(11) 0.070(4) 0.108(5) 0.027(4) 0.125(7) 0.071(6)
C26 0.064(3) 0.039(2) 0.035(2) 0.0016(18) 0.020(2) 0.003(2)
C27 0.054(3) 0.045(2) 0.036(2) 0.0052(18) 0.020(2) 0.011(2)
C28 0.054(3) 0.0383(19) 0.034(2) -0.0062(17) 0.0107(19) -0.0021(19)
C29 0.061(3) 0.041(2) 0.033(2) 0.0007(18) 0.019(2) 0.002(2)
C30 0.053(3) 0.0348(19) 0.041(2) 0.0006(18) 0.017(2) 0.0059(19)
C31 0.060(3) 0.0359(19) 0.035(2) 0.0048(17) 0.022(2) 0.0042(19)
C32 0.050(3) 0.053(2) 0.048(2) -0.005(2) 0.023(2) -0.006(2)
C33 0.062(3) 0.041(2) 0.040(2) 0.0012(18) 0.026(2) 0.001(2)
C34 0.056(3) 0.0356(19) 0.035(2) -0.0013(17) 0.0173(19) 0.0033(19)
C35 0.053(2) 0.0337(18) 0.030(2) -0.0009(16) 0.0153(19) 0.0037(18)
C36 0.036(2) 0.044(2) 0.036(2) -0.0021(18) 0.0074(17) 0.0071(18)
C37 0.052(3) 0.040(2) 0.037(2) -0.0001(18) 0.017(2) -0.0008(19)
C38 0.057(3) 0.044(2) 0.032(2) -0.0052(18) 0.015(2) 0.006(2)
C39 0.058(3) 0.049(2) 0.036(2) -0.0024(19) 0.022(2) 0.003(2)
C40 0.051(3) 0.0366(19) 0.045(2) -0.0058(18) 0.021(2) -0.0020(19)
C41 0.057(3) 0.042(2) 0.036(2) -0.0008(18) 0.014(2) -0.006(2)
C42 0.058(3) 0.0349(19) 0.052(3) -0.0003(19) 0.020(2) -0.005(2)
C43 0.057(3) 0.0355(19) 0.042(2) 0.0019(18) 0.011(2) -0.007(2)
C44 0.046(3) 0.065(3) 0.062(3) -0.002(3) 0.010(2) 0.007(2)
C45 0.059(3) 0.055(3) 0.052(3) 0.002(2) 0.005(2) -0.007(2)
C46 0.042(2) 0.041(2) 0.0282(19) 0.0033(17) 0.0034(17) 0.0045(18)
C47 0.045(2) 0.039(2) 0.050(2) 0.0039(19) 0.019(2) 0.0095(19)
C48 0.050(3) 0.041(2) 0.037(2) 0.0015(18) 0.0116(19) 0.0098(19)
C49 0.039(2) 0.058(2) 0.047(2) 0.001(2) 0.018(2) 0.009(2)
C50 0.048(3) 0.038(2) 0.046(2) 0.0041(19) 0.012(2) 0.0037(19)
C51 0.041(2) 0.050(2) 0.060(3) 0.006(2) 0.014(2) 0.005(2)
C52 0.072(4) 0.049(2) 0.069(3) -0.007(2) 0.018(3) -0.010(3)
C53 0.056(3) 0.071(3) 0.078(4) 0.002(3) 0.027(3) -0.007(3)
C54 0.051(3) 0.040(2) 0.041(2) -0.0017(18) 0.011(2) 0.0006(19)
C55 0.076(3) 0.058(3) 0.047(3) -0.008(2) 0.030(2) 0.008(3)
C56 0.059(3) 0.039(2) 0.057(3) -0.011(2) 0.026(2) -0.003(2)
C57 0.057(3) 0.039(2) 0.054(3) -0.012(2) 0.015(2) 0.002(2)
C58 0.079(4) 0.037(2) 0.074(3) -0.007(2) 0.025(3) -0.001(2)
C59 0.098(4) 0.053(3) 0.078(4) -0.009(3) 0.042(3) 0.011(3)

loop_
_atom_type_symbol
_atom_type_description
_atom_type_scat_dispersion_real
_atom_type_scat_dispersion_imag
_atom_type_scat_source
C C 0.0033 0.0016 'International Tables Vol C Tables 4.2.6.8 and 6.1.1.4'
H H 0.0000 0.0000 'International Tables Vol C Tables 4.2.6.8 and 6.1.1.4'
N N 0.0061 0.0033 'International Tables Vol C Tables 4.2.6.8 and 6.1.1.4'
O O 0.0106 0.0060 'International Tables Vol C Tables 4.2.6.8 and 6.1.1.4'

loop_
_geom_angle_atom_site_label_1
_geom_angle_atom_site_label_2
_geom_angle_atom_site_label_3
_geom_angle
C6 N1 H1 116.1
C6 N1 C8 127.8(4)
C8 N1 H1 116.1
C7 N2 H2 116.7
C7 N2 C34 126.6(4)
C34 N2 H2 116.7
C4 N3 C5 119.7(4)
C2 C1 H1A 121.0
C2 C1 C3 118.0(4)
C3 C1 H1A 121.0
C1 C2 H2A 119.5
C1 C2 C4 121.0(5)
C4 C2 H2A 119.5
C1 C3 H3 120.6
C1 C3 C5 118.9(5)
C5 C3 H3 120.6
N3 C4 C2 121.4(5)
N3 C4 C6 116.0(4)
C2 C4 C6 122.6(5)
N3 C5 C3 121.1(5)
N3 C5 C7 116.9(4)
C3 C5 C7 122.1(5)
O1 C6 N1 126.3(5)
O1 C6 C4 120.3(4)
N1 C6 C4 113.3(4)
O2 C7 N2 125.2(5)
O2 C7 C5 120.7(4)
N2 C7 C5 114.1(4)
N1 C8 C9 114.2(3)
N1 C8 C10 113.9(4)
N1 C8 C26 111.4(4)
C9 C8 C10 105.4(4)
C26 C8 C9 105.7(3)
C26 C8 C10 105.4(3)
C11 C9 C8 113.3(4)
C11 C9 C17 120.1(4)
C17 C9 C8 126.6(4)
C12 C10 C8 112.1(4)
C21 C10 C8 127.8(5)
C21 C10 C12 120.1(5)
C9 C11 C13 113.6(4)
C9 C11 C14 119.4(4)
C14 C11 C13 127.0(4)
C10 C12 C13 114.2(4)
C20 C12 C10 119.8(5)
C20 C12 C13 125.9(5)
C11 C13 C12 105.3(3)
C11 C13 H13 113.1
C11 C13 C27 106.0(3)
C12 C13 H13 113.1
C12 C13 C27 105.5(4)
C27 C13 H13 113.1
C11 C14 H14 119.5
C15 C14 C11 121.1(4)
C15 C14 H14 119.5
C14 C15 C16 119.6(4)
C14 C15 C18 118.5(4)
C16 C15 C18 121.8(4)
C15 C16 C19 121.9(4)
C17 C16 C15 119.6(4)
C17 C16 C19 118.5(4)
C9 C17 C16 120.0(4)
C9 C17 H17 120.0
C16 C17 H17 120.0
C15 C18 H18A 109.5
C15 C18 H18B 109.5
C15 C18 H18C 109.5
H18A C18 H18B 109.5
H18A C18 H18C 109.5
H18B C18 H18C 109.5
C16 C19 H19A 109.5
C16 C19 H19B 109.5
C16 C19 H19C 109.5
H19A C19 H19B 109.5
H19A C19 H19C 109.5
H19B C19 H19C 109.5
C12 C20 H20 118.6
C22 C20 C12 122.9(7)
C22 C20 H20 118.6
C10 C21 H21 120.6
C10 C21 C23 118.7(6)
C23 C21 H21 120.6
C20 C22 C23 117.8(6)
C20 C22 C24 121.5(8)
C23 C22 C24 120.7(7)
C21 C23 C25 115.2(8)
C22 C23 C21 120.4(5)
C22 C23 C25 124.4(7)
C22 C24 H24A 109.5
C22 C24 H24B 109.5
C22 C24 H24C 109.5
H24A C24 H24B 109.5
H24A C24 H24C 109.5
H24B C24 H24C 109.5
C23 C25 H25A 109.5
C23 C25 H25B 109.5
C23 C25 H25C 109.5
H25A C25 H25B 109.5
H25A C25 H25C 109.5
H25B C25 H25C 109.5
C27 C26 C8 112.5(4)
C28 C26 C8 128.9(4)
C28 C26 C27 118.6(4)
C26 C27 C13 113.1(4)
C29 C27 C13 126.8(4)
C29 C27 C26 120.1(4)
C26 C28 H28 118.9
C26 C28 C30 122.3(4)
C30 C28 H28 118.9
C27 C29 H29 119.3
C27 C29 C31 121.4(4)
C31 C29 H29 119.3
C28 C30 C31 118.4(4)
C28 C30 C32 120.7(4)
C31 C30 C32 120.8(4)
C29 C31 C30 119.2(4)
C29 C31 C33 119.7(4)
C30 C31 C33 121.0(4)
C30 C32 H32A 109.5
C30 C32 H32B 109.5
C30 C32 H32C 109.5
H32A C32 H32B 109.5
H32A C32 H32C 109.5
H32B C32 H32C 109.5
C31 C33 H33A 109.5
C31 C33 H33B 109.5
C31 C33 H33C 109.5
H33A C33 H33B 109.5
H33A C33 H33C 109.5
H33B C33 H33C 109.5
N2 C34 C35 111.6(3)
N2 C34 C36 113.1(3)
N2 C34 C46 116.6(3)
C35 C34 C36 104.6(3)
C46 C34 C35 103.1(3)
C46 C34 C36 106.7(3)
C37 C35 C34 112.9(4)
C40 C35 C34 127.1(4)
C40 C35 C37 119.9(4)
C38 C36 C34 113.3(3)
C38 C36 C54 120.7(4)
C54 C36 C34 125.8(4)
C35 C37 C39 113.6(3)
C41 C37 C35 120.2(4)
C41 C37 C39 126.1(4)
C36 C38 C39 114.0(3)
C55 C38 C36 117.8(4)
C55 C38 C39 128.1(4)
C37 C39 H39 113.3
C37 C39 C47 104.4(3)
C38 C39 C37 106.4(4)
C38 C39 H39 113.3
C38 C39 C47 105.6(3)
C47 C39 H39 113.3
C35 C40 H40 119.3
C35 C40 C42 121.4(4)
C42 C40 H40 119.3
C37 C41 H41 120.2
C37 C41 C43 119.5(4)
C43 C41 H41 120.2
C40 C42 C44 120.3(4)
C43 C42 C40 117.9(4)
C43 C42 C44 121.8(4)
C41 C43 C42 121.1(4)
C41 C43 C45 119.3(4)
C42 C43 C45 119.6(4)
C42 C44 H44A 109.5
C42 C44 H44B 109.5
C42 C44 H44C 109.5
H44A C44 H44B 109.5
H44A C44 H44C 109.5
H44B C44 H44C 109.5
C43 C45 H45A 109.5
C43 C45 H45B 109.5
C43 C45 H45C 109.5
H45A C45 H45B 109.5
H45A C45 H45C 109.5
H45B C45 H45C 109.5
C47 C46 C34 113.7(3)
C48 C46 C34 126.5(4)
C48 C46 C47 119.7(4)
C46 C47 C39 113.5(4)
C46 C47 C49 120.8(4)
C49 C47 C39 125.4(4)
C46 C48 H48 119.6
C46 C48 C50 120.9(4)
C50 C48 H48 119.6
C47 C49 H49 120.8
C47 C49 C51 118.4(4)
C51 C49 H49 120.8
C48 C50 C52 118.7(4)
C51 C50 C48 119.1(4)
C51 C50 C52 122.2(4)
C49 C51 C53 116.3(4)
C50 C51 C49 121.0(4)
C50 C51 C53 122.6(4)
C50 C52 H52A 109.5
C50 C52 H52B 109.5
C50 C52 H52C 109.5
H52A C52 H52B 109.5
H52A C52 H52C 109.5
H52B C52 H52C 109.5
C51 C53 H53A 109.5
C51 C53 H53B 109.5
C51 C53 H53C 109.5
H53A C53 H53B 109.5
H53A C53 H53C 109.5
H53B C53 H53C 109.5
C36 C54 H54 119.8
C36 C54 C56 120.3(4)
C56 C54 H54 119.8
C38 C55 H55 118.8
C57 C55 C38 122.4(4)
C57 C55 H55 118.8
C54 C56 C58 119.5(4)
C57 C56 C54 119.2(4)
C57 C56 C58 121.4(4)
C55 C57 C59 119.0(4)
C56 C57 C55 119.4(4)
C56 C57 C59 121.5(4)
C56 C58 H58A 109.5
C56 C58 H58B 109.5
C56 C58 H58C 109.5
H58A C58 H58B 109.5
H58A C58 H58C 109.5
H58B C58 H58C 109.5
C57 C59 H59A 109.5
C57 C59 H59B 109.5
C57 C59 H59C 109.5
H59A C59 H59B 109.5
H59A C59 H59C 109.5
H59B C59 H59C 109.5

loop_
_geom_bond_atom_site_label_1
_geom_bond_atom_site_label_2
_geom_bond_distance
O1 C6 1.225(6)
O2 C7 1.234(6)
N1 H1 0.8800
N1 C6 1.329(5)
N1 C8 1.453(6)
N2 H2 0.8800
N2 C7 1.333(5)
N2 C34 1.447(5)
N3 C4 1.326(6)
N3 C5 1.352(6)
C1 H1A 0.9500
C1 C2 1.366(7)
C1 C3 1.396(7)
C2 H2A 0.9500
C2 C4 1.372(6)
C3 H3 0.9500
C3 C5 1.396(6)
C4 C6 1.508(7)
C5 C7 1.483(7)
C8 C9 1.541(6)
C8 C10 1.543(6)
C8 C26 1.524(6)
C9 C11 1.384(6)
C9 C17 1.395(6)
C10 C12 1.396(7)
C10 C21 1.374(6)
C11 C13 1.518(6)
C11 C14 1.391(6)
C12 C13 1.521(6)
C12 C20 1.390(7)
C13 H13 1.0000
C13 C27 1.525(6)
C14 H14 0.9500
C14 C15 1.382(6)
C15 C16 1.396(6)
C15 C18 1.514(6)
C16 C17 1.396(6)
C16 C19 1.510(6)
C17 H17 0.9500
C18 H18A 0.9800
C18 H18B 0.9800
C18 H18C 0.9800
C19 H19A 0.9800
C19 H19B 0.9800
C19 H19C 0.9800
C20 H20 0.9500
C20 C22 1.340(9)
C21 H21 0.9500
C21 C23 1.428(9)
C22 C23 1.427(10)
C22 C24 1.503(8)
C23 C25 1.548(8)
C24 H24A 0.9800
C24 H24B 0.9800
C24 H24C 0.9800
C25 H25A 0.9800
C25 H25B 0.9800
C25 H25C 0.9800
C26 C27 1.418(6)
C26 C28 1.379(6)
C27 C29 1.374(5)
C28 H28 0.9500
C28 C30 1.399(6)
C29 H29 0.9500
C29 C31 1.396(6)
C30 C31 1.420(6)
C30 C32 1.484(6)
C31 C33 1.512(5)
C32 H32A 0.9800
C32 H32B 0.9800
C32 H32C 0.9800
C33 H33A 0.9800
C33 H33B 0.9800
C33 H33C 0.9800
C34 C35 1.548(6)
C34 C36 1.549(5)
C34 C46 1.539(6)
C35 C37 1.405(5)
C35 C40 1.373(6)
C36 C38 1.389(6)
C36 C54 1.389(6)
C37 C39 1.520(6)
C37 C41 1.390(6)
C38 C39 1.514(6)
C38 C55 1.388(6)
C39 H39 1.0000
C39 C47 1.546(6)
C40 H40 0.9500
C40 C42 1.410(6)
C41 H41 0.9500
C41 C43 1.396(6)
C42 C43 1.407(6)
C42 C44 1.473(6)
C43 C45 1.528(6)
C44 H44A 0.9800
C44 H44B 0.9800
C44 H44C 0.9800
C45 H45A 0.9800
C45 H45B 0.9800
C45 H45C 0.9800
C46 C47 1.381(6)
C46 C48 1.374(5)
C47 C49 1.391(6)
C48 H48 0.9500
C48 C50 1.405(6)
C49 H49 0.9500
C49 C51 1.414(6)
C50 C51 1.360(6)
C50 C52 1.513(6)
C51 C53 1.534(6)
C52 H52A 0.9800
C52 H52B 0.9800
C52 H52C 0.9800
C53 H53A 0.9800
C53 H53B 0.9800
C53 H53C 0.9800
C54 H54 0.9500
C54 C56 1.405(6)
C55 H55 0.9500
C55 C57 1.387(6)
C56 C57 1.380(6)
C56 C58 1.503(6)
C57 C59 1.519(6)
C58 H58A 0.9800
C58 H58B 0.9800
C58 H58C 0.9800
C59 H59A 0.9800
C59 H59B 0.9800
C59 H59C 0.9800

loop_
_geom_torsion_atom_site_label_1
_geom_torsion_atom_site_label_2
_geom_torsion_atom_site_label_3
_geom_torsion_atom_site_label_4
_geom_torsion
N1 C8 C9 C11 179.3(4)
N1 C8 C9 C17 0.4(6)
N1 C8 C10 C12 -178.9(4)
N1 C8 C10 C21 -0.1(6)
N1 C8 C26 C27 -179.1(3)
N1 C8 C26 C28 3.0(6)
N2 C34 C35 C37 178.4(3)
N2 C34 C35 C40 -4.1(5)
N2 C34 C36 C38 -177.0(4)
N2 C34 C36 C54 -1.3(6)
N2 C34 C46 C47 -178.5(3)
N2 C34 C46 C48 5.3(6)
N3 C4 C6 O1 166.7(4)
N3 C4 C6 N1 -16.1(5)
N3 C5 C7 O2 161.2(4)
N3 C5 C7 N2 -18.9(5)
C1 C2 C4 N3 1.8(7)
C1 C2 C4 C6 -175.6(4)
C1 C3 C5 N3 1.6(6)
C1 C3 C5 C7 -178.7(4)
C2 C1 C3 C5 -0.3(6)
C2 C4 C6 O1 -15.8(7)
C2 C4 C6 N1 161.4(4)
C3 C1 C2 C4 -1.3(7)
C3 C5 C7 O2 -18.6(6)
C3 C5 C7 N2 161.4(4)
C4 N3 C5 C3 -1.2(6)
C4 N3 C5 C7 179.0(3)
C5 N3 C4 C2 -0.5(6)
C5 N3 C4 C6 177.1(3)
C6 N1 C8 C9 57.3(6)
C6 N1 C8 C10 -63.9(5)
C6 N1 C8 C26 177.0(4)
C7 N2 C34 C35 -179.5(4)
C7 N2 C34 C36 -61.8(5)
C7 N2 C34 C46 62.5(5)
C8 N1 C6 O1 3.8(7)
C8 N1 C6 C4 -173.2(4)
C8 C9 C11 C13 -1.1(5)
C8 C9 C11 C14 178.0(4)
C8 C9 C17 C16 -177.9(4)
C8 C10 C12 C13 -0.1(5)
C8 C10 C12 C20 -176.9(4)
C8 C10 C21 C23 175.8(4)
C8 C26 C27 C13 -1.0(5)
C8 C26 C27 C29 179.2(4)
C8 C26 C28 C30 178.7(4)
C9 C8 C10 C12 55.1(4)
C9 C8 C10 C21 -126.1(5)
C9 C8 C26 C27 -54.5(5)
C9 C8 C26 C28 127.6(5)
C9 C11 C13 C12 56.5(5)
C9 C11 C13 C27 -55.0(5)
C9 C11 C14 C15 2.8(6)
C10 C8 C9 C11 -54.9(4)
C10 C8 C9 C17 126.3(5)
C10 C8 C26 C27 56.9(5)
C10 C8 C26 C28 -121.0(5)
C10 C12 C13 C11 -55.9(5)
C10 C12 C13 C27 56.0(5)
C10 C12 C20 C22 -1.3(8)
C10 C21 C23 C22 4.0(7)
C10 C21 C23 C25 -176.4(4)
C11 C9 C17 C16 3.3(7)
C11 C13 C27 C26 56.2(4)
C11 C13 C27 C29 -124.0(4)
C11 C14 C15 C16 -2.8(6)
C11 C14 C15 C18 -178.7(4)
C12 C10 C21 C23 -5.5(7)
C12 C13 C27 C26 -55.2(4)
C12 C13 C27 C29 124.6(4)
C12 C20 C22 C23 -0.3(8)
C12 C20 C22 C24 177.7(5)
C13 C11 C14 C15 -178.2(4)
C13 C12 C20 C22 -177.6(5)
C13 C27 C29 C31 -177.5(4)
C14 C11 C13 C12 -122.6(5)
C14 C11 C13 C27 125.9(4)
C14 C15 C16 C17 3.0(7)
C14 C15 C16 C19 -175.9(5)
C15 C16 C17 C9 -3.3(7)
C17 C9 C11 C13 177.8(4)
C17 C9 C11 C14 -3.0(6)
C18 C15 C16 C17 178.7(4)
C18 C15 C16 C19 -0.2(7)
C19 C16 C17 C9 175.7(5)
C20 C12 C13 C11 120.7(5)
C20 C12 C13 C27 -127.5(5)
C20 C22 C23 C21 -1.1(8)
C20 C22 C23 C25 179.3(5)
C21 C10 C12 C13 -179.0(4)
C21 C10 C12 C20 4.2(7)
C24 C22 C23 C21 -179.1(5)
C24 C22 C23 C25 1.3(9)
C26 C8 C9 C11 56.5(5)
C26 C8 C9 C17 -122.4(4)
C26 C8 C10 C12 -56.5(5)
C26 C8 C10 C21 122.3(5)
C26 C27 C29 C31 2.3(6)
C26 C28 C30 C31 1.2(6)
C26 C28 C30 C32 -176.3(4)
C27 C26 C28 C30 0.9(6)
C27 C29 C31 C30 -0.2(6)
C27 C29 C31 C33 177.4(4)
C28 C26 C27 C13 177.2(4)
C28 C26 C27 C29 -2.7(6)
C28 C30 C31 C29 -1.6(6)
C28 C30 C31 C33 -179.2(4)
C32 C30 C31 C29 175.9(4)
C32 C30 C31 C33 -1.6(6)
C34 N2 C7 O2 -14.7(6)
C34 N2 C7 C5 165.4(3)
C34 C35 C37 C39 -1.5(5)
C34 C35 C37 C41 175.1(3)
C34 C35 C40 C42 -174.6(4)
C34 C36 C38 C39 0.4(5)
C34 C36 C38 C55 178.1(4)
C34 C36 C54 C56 -178.0(4)
C34 C46 C47 C39 -3.9(5)
C34 C46 C47 C49 -178.6(4)
C34 C46 C48 C50 177.3(4)
C35 C34 C36 C38 -55.3(5)
C35 C34 C36 C54 120.4(4)
C35 C34 C46 C47 58.9(4)
C35 C34 C46 C48 -117.3(4)
C35 C37 C39 C38 -54.5(4)
C35 C37 C39 C47 56.9(4)
C35 C37 C41 C43 0.6(6)
C35 C40 C42 C43 -0.8(6)
C35 C40 C42 C44 178.0(4)
C36 C34 C35 C37 55.7(4)
C36 C34 C35 C40 -126.7(4)
C36 C34 C46 C47 -51.0(4)
C36 C34 C46 C48 132.9(4)
C36 C38 C39 C37 55.3(5)
C36 C38 C39 C47 -55.2(5)
C36 C38 C55 C57 -1.8(7)
C36 C54 C56 C57 2.7(7)
C36 C54 C56 C58 -178.0(4)
C37 C35 C40 C42 2.8(6)
C37 C39 C47 C46 -54.3(4)
C37 C39 C47 C49 120.2(4)
C37 C41 C43 C42 1.4(6)
C37 C41 C43 C45 -177.2(4)
C38 C36 C54 C56 -2.6(6)
C38 C39 C47 C46 57.7(4)
C38 C39 C47 C49 -127.9(4)
C38 C55 C57 C56 1.9(8)
C38 C55 C57 C59 -178.3(5)
C39 C37 C41 C43 176.7(4)
C39 C38 C55 C57 175.6(4)
C39 C47 C49 C51 -173.0(4)
C40 C35 C37 C39 -179.2(4)
C40 C35 C37 C41 -2.7(6)
C40 C42 C43 C41 -1.3(6)
C40 C42 C43 C45 177.3(4)
C41 C37 C39 C38 129.2(4)
C41 C37 C39 C47 -119.4(4)
C44 C42 C43 C41 179.9(4)
C44 C42 C43 C45 -1.5(6)
C46 C34 C35 C37 -55.8(4)
C46 C34 C35 C40 121.8(4)
C46 C34 C36 C38 53.4(4)
C46 C34 C36 C54 -130.8(4)
C46 C47 C49 C51 1.1(6)
C46 C48 C50 C51 0.5(6)
C46 C48 C50 C52 -179.3(4)
C47 C46 C48 C50 1.4(6)
C47 C49 C51 C50 0.8(6)
C47 C49 C51 C53 179.4(4)
C48 C46 C47 C39 172.5(3)
C48 C46 C47 C49 -2.2(6)
C48 C50 C51 C49 -1.6(6)
C48 C50 C51 C53 179.9(4)
C52 C50 C51 C49 178.1(4)
C52 C50 C51 C53 -0.4(7)
C54 C36 C38 C39 -175.6(4)
C54 C36 C38 C55 2.1(6)
C54 C56 C57 C55 -2.3(7)
C54 C56 C57 C59 177.9(5)
C55 C38 C39 C37 -122.1(5)
C55 C38 C39 C47 127.4(5)
C58 C56 C57 C55 178.4(5)
C58 C56 C57 C59 -1.4(7)
